data_7241666
loop_
_publ_author_name
'Awatani, Ayano'
'Suzuki, Masaaki'

_publ_section_title
;
 Circular linkage of intramolecular multi-hydrogen bonding frameworks
 through nucleophilic substitutions of \b-dicarbonyls onto cyanuric
 chloride and subsequent tautomerisation
;
_journal_issue 64
_journal_name_full 'RSC Advances'
_journal_page_first 39033
_journal_page_last 39036
_journal_paper_doi 10.1039/D0RA07677E
_journal_volume 10
_journal_year 2020
_chemical_formula_moiety 'C27 H33 N3 O6'
_chemical_formula_sum 'C27 H33 N3 O6'
_chemical_formula_weight 495.56
_space_group_crystal_system monoclinic
_space_group_IT_number 14
_space_group_name_Hall '-P 2ybc'
_space_group_name_H-M_alt 'P 1 21/c 1'
_atom_sites_solution_hydrogens geom
_audit_creation_method SHELXL-2014/7
_audit_update_record
;
2020-07-07 deposited with the CCDC.	2020-10-14 downloaded from the CCDC.
;
_cell_angle_alpha 90
_cell_angle_beta 105.543(3)
_cell_angle_gamma 90
_cell_formula_units_Z 4
_cell_length_a 17.963(2)
_cell_length_b 7.3777(8)
_cell_length_c 20.201(2)
_cell_measurement_reflns_used 1518
_cell_measurement_temperature 93(2)
_cell_measurement_theta_max 71.8
_cell_measurement_theta_min 31.1
_cell_volume 2579.2(5)
_computing_structure_refinement 'SHELXL-2014/7 (Sheldrick, 2014)'
_diffrn_ambient_temperature 93(2)
_diffrn_detector_area_resol_mean 5.8140
_diffrn_measured_fraction_theta_full 0.995
_diffrn_measured_fraction_theta_max 0.995
_diffrn_measurement_device_type 'Rigaku XtaLAB P200'
_diffrn_measurement_method \w
_diffrn_radiation_type CuK\a
_diffrn_radiation_wavelength 1.54187
_diffrn_reflns_av_R_equivalents 0.0665
_diffrn_reflns_av_unetI/netI 0.0717
_diffrn_reflns_Laue_measured_fraction_full 0.995
_diffrn_reflns_Laue_measured_fraction_max 0.995
_diffrn_reflns_limit_h_max 21
_diffrn_reflns_limit_h_min -21
_diffrn_reflns_limit_k_max 8
_diffrn_reflns_limit_k_min -8
_diffrn_reflns_limit_l_max 24
_diffrn_reflns_limit_l_min -22
_diffrn_reflns_number 16930
_diffrn_reflns_point_group_measured_fraction_full 0.995
_diffrn_reflns_point_group_measured_fraction_max 0.995
_diffrn_reflns_theta_full 66.993
_diffrn_reflns_theta_max 66.993
_diffrn_reflns_theta_min 4.544
_exptl_absorpt_coefficient_mu 0.743
_exptl_absorpt_correction_T_max 1.000
_exptl_absorpt_correction_T_min 0.578
_exptl_absorpt_correction_type multi-scan
_exptl_absorpt_process_details 'REQAB (Rigaku, 1998)'
_exptl_crystal_colour colorless
_exptl_crystal_density_diffrn 1.276
_exptl_crystal_description prism
_exptl_crystal_F_000 1056
_exptl_crystal_size_max 0.090
_exptl_crystal_size_mid 0.020
_exptl_crystal_size_min 0.010
_refine_diff_density_max 0.195
_refine_diff_density_min -0.268
_refine_diff_density_rms 0.047
_refine_ls_extinction_method none
_refine_ls_goodness_of_fit_ref 1.002
_refine_ls_hydrogen_treatment constr
_refine_ls_matrix_type full
_refine_ls_number_parameters 331
_refine_ls_number_reflns 4569
_refine_ls_number_restraints 0
_refine_ls_restrained_S_all 1.002
_refine_ls_R_factor_all 0.0573
_refine_ls_R_factor_gt 0.0375
_refine_ls_shift/su_max 0.000
_refine_ls_shift/su_mean 0.000
_refine_ls_structure_factor_coef Fsqd
_refine_ls_weighting_details 'w=1/[\s^2^(Fo^2^)+(0.0120P)^2^] where P=(Fo^2^+2Fc^2^)/3'
_refine_ls_weighting_scheme calc
_refine_ls_wR_factor_gt 0.0752
_refine_ls_wR_factor_ref 0.0782
_reflns_Friedel_coverage 0.000
_reflns_number_gt 3035
_reflns_number_total 4569
_reflns_threshold_expression 'I > 2\s(I)'
_cod_data_source_file d0ra07677e2.cif
_cod_data_source_block 200424su
_cod_original_cell_volume 2579.3(5)
_cod_original_sg_symbol_H-M 'P 21/c'
_cod_database_code 7241666
_shelx_shelxl_version_number 2014/7
_shelx_space_group_comment
;
The symmetry employed for this shelxl refinement is uniquely defined
by the following loop, which should always be used as a source of
symmetry information in preference to the above space-group names.
They are only intended as comments.
;
_shelx_estimated_absorpt_t_min 0.936
_shelx_estimated_absorpt_t_max 0.993

loop_
_space_group_symop_operation_xyz
'x, y, z'
'-x, y+1/2, -z+1/2'
'-x, -y, -z'
'x, -y-1/2, z-1/2'

loop_
_atom_site_label
_atom_site_type_symbol
_atom_site_fract_x
_atom_site_fract_y
_atom_site_fract_z
_atom_site_U_iso_or_equiv
_atom_site_adp_type
_atom_site_occupancy
_atom_site_site_symmetry_order
_atom_site_calc_flag
_atom_site_refinement_flags_posn
_atom_site_refinement_flags_adp
_atom_site_refinement_flags_occupancy
_atom_site_disorder_assembly
_atom_site_disorder_group
O2 O 0.69047(7) 0.50718(18) 0.16355(6) 0.0216(3) Uani 1 1 d . . . . .
O1 O 0.85229(7) 0.25676(18) 0.35670(6) 0.0215(3) Uani 1 1 d . . . . .
O3 O 0.92595(7) 0.75152(18) 0.26193(6) 0.0214(3) Uani 1 1 d . . . . .
O6 O 0.88209(8) 1.32200(19) 0.15550(7) 0.0300(3) Uani 1 1 d . . . . .
O5 O 0.48453(8) 0.2453(2) 0.23325(7) 0.0321(3) Uani 1 1 d . . . . .
O4 O 0.76110(8) -0.3311(2) 0.37353(7) 0.0314(4) Uani 1 1 d . . . . .
N2 N 0.76804(9) 0.3692(2) 0.25903(7) 0.0185(3) Uani 1 1 d . . . . .
N1 N 0.80559(9) 0.6371(2) 0.21011(7) 0.0187(3) Uani 1 1 d . . . . .
N3 N 0.89048(9) 0.5039(2) 0.31001(7) 0.0196(4) Uani 1 1 d . . . . .
C20 C 0.75744(11) 0.5025(3) 0.21292(8) 0.0186(4) Uani 1 1 d . . . . .
C21 C 0.83481(11) 0.3837(3) 0.30629(8) 0.0180(4) Uani 1 1 d . . . . .
C22 C 0.87102(11) 0.6244(3) 0.25912(9) 0.0188(4) Uani 1 1 d . . . . .
C23 C 0.63791(11) 0.3650(3) 0.16364(8) 0.0197(4) Uani 1 1 d . . . . .
C24 C 0.79323(11) 0.1393(3) 0.36430(8) 0.0207(4) Uani 1 1 d . . . . .
C25 C 0.90585(11) 1.0384(3) 0.21036(9) 0.0229(4) Uani 1 1 d . . . . .
H1 H 0.9002 1.0836 0.2528 0.027 Uiso 1 1 calc R U . . .
C26 C 0.80789(11) -0.0372(3) 0.36568(9) 0.0219(4) Uani 1 1 d . . . . .
H2 H 0.8552 -0.0790 0.3587 0.026 Uiso 1 1 calc R U . . .
C27 C 0.58437(11) 0.3861(3) 0.19763(9) 0.0228(4) Uani 1 1 d . . . . .
H3 H 0.5827 0.4940 0.2229 0.027 Uiso 1 1 calc R U . . .
C28 C 0.52810(11) 0.2415(3) 0.19565(9) 0.0241(4) Uani 1 1 d . . . . .
C29 C 0.91729(10) 0.8649(3) 0.20377(8) 0.0196(4) Uani 1 1 d . . . . .
C30 C 0.68738(11) 0.0993(3) 0.42283(9) 0.0213(4) Uani 1 1 d . . . . .
C31 C 0.75159(12) -0.1679(3) 0.37788(9) 0.0232(4) Uani 1 1 d . . . . .
C32 C 0.90152(11) 1.1651(3) 0.15287(9) 0.0220(4) Uani 1 1 d . . . . .
C33 C 0.72250(11) 0.2233(3) 0.37732(9) 0.0223(4) Uani 1 1 d . . . . .
H4 H 0.6837 0.2448 0.3329 0.027 Uiso 1 1 calc R U . . .
H5 H 0.7362 0.3418 0.4003 0.027 Uiso 1 1 calc R U . . .
C34 C 0.60479(11) 0.0362(3) 0.13678(9) 0.0226(4) Uani 1 1 d . . . . .
C35 C 0.92398(11) 1.0873(3) 0.09160(9) 0.0220(4) Uani 1 1 d . . . . .
H6 H 0.9808 1.0945 0.1002 0.026 Uiso 1 1 calc R U . . .
H7 H 0.9005 1.1621 0.0506 0.026 Uiso 1 1 calc R U . . .
C36 C 0.64560(11) 0.2067(3) 0.12033(9) 0.0227(4) Uani 1 1 d . . . . .
H8 H 0.7011 0.1796 0.1272 0.027 Uiso 1 1 calc R U . . .
H9 H 0.6236 0.2387 0.0714 0.027 Uiso 1 1 calc R U . . .
C37 C 0.81000(11) 0.8791(3) 0.05456(9) 0.0269(5) Uani 1 1 d . . . . .
H16 H 0.7937 0.7526 0.0458 0.040 Uiso 1 1 calc R U . . .
H17 H 0.7901 0.9504 0.0126 0.040 Uiso 1 1 calc R U . . .
H18 H 0.7896 0.9280 0.0913 0.040 Uiso 1 1 calc R U . . .
C38 C 0.89833(11) 0.8890(3) 0.07643(9) 0.0226(4) Uani 1 1 d . . . . .
C39 C 0.93074(11) 0.7738(3) 0.14150(9) 0.0217(4) Uani 1 1 d . . . . .
H10 H 0.9054 0.6535 0.1354 0.026 Uiso 1 1 calc R U . . .
H11 H 0.9869 0.7551 0.1483 0.026 Uiso 1 1 calc R U . . .
C40 C 0.73885(12) 0.1015(3) 0.49699(9) 0.0250(5) Uani 1 1 d . . . . .
H19 H 0.7165 0.0223 0.5255 0.038 Uiso 1 1 calc R U . . .
H20 H 0.7423 0.2254 0.5150 0.038 Uiso 1 1 calc R U . . .
H21 H 0.7906 0.0581 0.4978 0.038 Uiso 1 1 calc R U . . .
C41 C 0.65284(11) -0.0485(3) 0.20334(9) 0.0245(4) Uani 1 1 d . . . . .
H22 H 0.6252 -0.1530 0.2151 0.037 Uiso 1 1 calc R U . . .
H23 H 0.6616 0.0413 0.2404 0.037 Uiso 1 1 calc R U . . .
H24 H 0.7027 -0.0883 0.1973 0.037 Uiso 1 1 calc R U . . .
C42 C 0.52454(11) 0.0900(3) 0.14443(9) 0.0240(4) Uani 1 1 d . . . . .
H12 H 0.4915 0.1285 0.0991 0.029 Uiso 1 1 calc R U . . .
H13 H 0.5002 -0.0174 0.1593 0.029 Uiso 1 1 calc R U . . .
C43 C 0.67964(11) -0.0928(3) 0.39366(9) 0.0231(4) Uani 1 1 d . . . . .
H14 H 0.6650 -0.1746 0.4269 0.028 Uiso 1 1 calc R U . . .
H15 H 0.6369 -0.0944 0.3509 0.028 Uiso 1 1 calc R U . . .
C44 C 0.60692(12) 0.1713(3) 0.42129(10) 0.0293(5) Uani 1 1 d . . . . .
H25 H 0.5740 0.1692 0.3740 0.044 Uiso 1 1 calc R U . . .
H26 H 0.6113 0.2960 0.4386 0.044 Uiso 1 1 calc R U . . .
H27 H 0.5840 0.0948 0.4503 0.044 Uiso 1 1 calc R U . . .
C45 C 0.59469(12) -0.1024(3) 0.07801(9) 0.0294(5) Uani 1 1 d . . . . .
H28 H 0.6455 -0.1377 0.0732 0.044 Uiso 1 1 calc R U . . .
H29 H 0.5643 -0.0478 0.0350 0.044 Uiso 1 1 calc R U . . .
H30 H 0.5678 -0.2097 0.0885 0.044 Uiso 1 1 calc R U . . .
C46 C 0.93061(12) 0.8143(3) 0.01857(9) 0.0294(5) Uani 1 1 d . . . . .
H31 H 0.9871 0.8244 0.0321 0.044 Uiso 1 1 calc R U . . .
H32 H 0.9095 0.8843 -0.0235 0.044 Uiso 1 1 calc R U . . .
H33 H 0.9158 0.6868 0.0103 0.044 Uiso 1 1 calc R U . . .

loop_
_atom_site_aniso_label
_atom_site_aniso_U_11
_atom_site_aniso_U_22
_atom_site_aniso_U_33
_atom_site_aniso_U_23
_atom_site_aniso_U_13
_atom_site_aniso_U_12
O2 0.0270(7) 0.0209(8) 0.0190(6) 0.0039(5) 0.0097(6) -0.0029(6)
O1 0.0283(7) 0.0189(8) 0.0192(6) 0.0059(6) 0.0096(5) -0.0015(6)
O3 0.0289(7) 0.0186(7) 0.0191(6) 0.0036(6) 0.0106(5) -0.0037(6)
O6 0.0462(9) 0.0175(9) 0.0316(8) 0.0023(6) 0.0195(7) 0.0040(7)
O5 0.0369(8) 0.0298(9) 0.0389(8) -0.0013(7) 0.0265(7) -0.0002(7)
O4 0.0508(9) 0.0170(9) 0.0337(8) -0.0022(6) 0.0238(7) -0.0005(7)
N2 0.0275(9) 0.0151(9) 0.0168(7) 0.0014(6) 0.0125(7) 0.0006(7)
N1 0.0267(9) 0.0162(9) 0.0172(7) 0.0010(6) 0.0128(7) 0.0002(7)
N3 0.0260(9) 0.0190(10) 0.0172(7) 0.0003(6) 0.0117(6) -0.0009(7)
C20 0.0265(10) 0.0181(11) 0.0150(9) -0.0033(7) 0.0120(8) 0.0024(8)
C21 0.0273(10) 0.0157(10) 0.0144(9) -0.0015(8) 0.0117(8) 0.0013(8)
C22 0.0273(11) 0.0146(11) 0.0199(9) -0.0021(8) 0.0158(8) -0.0001(8)
C23 0.0259(10) 0.0175(11) 0.0163(9) 0.0055(7) 0.0069(8) -0.0020(8)
C24 0.0299(11) 0.0232(12) 0.0111(8) 0.0030(8) 0.0087(8) -0.0038(9)
C25 0.0322(11) 0.0208(12) 0.0192(9) -0.0011(8) 0.0130(8) -0.0013(9)
C26 0.0308(11) 0.0217(12) 0.0170(9) 0.0012(8) 0.0129(8) 0.0018(9)
C27 0.0300(11) 0.0176(11) 0.0233(10) -0.0002(8) 0.0116(8) 0.0007(9)
C28 0.0259(10) 0.0241(12) 0.0254(10) 0.0054(9) 0.0119(8) 0.0054(9)
C29 0.0231(10) 0.0187(12) 0.0189(9) 0.0043(8) 0.0091(8) -0.0018(8)
C30 0.0304(11) 0.0181(11) 0.0190(9) 0.0032(8) 0.0131(8) 0.0001(9)
C31 0.0383(12) 0.0190(13) 0.0148(9) -0.0006(8) 0.0113(8) -0.0020(9)
C32 0.0300(11) 0.0146(12) 0.0241(10) -0.0017(8) 0.0118(8) -0.0028(9)
C33 0.0331(11) 0.0178(11) 0.0193(9) 0.0036(8) 0.0127(8) 0.0011(9)
C34 0.0281(11) 0.0217(11) 0.0215(9) -0.0034(8) 0.0127(8) -0.0024(9)
C35 0.0296(11) 0.0217(12) 0.0175(9) 0.0022(8) 0.0115(8) 0.0013(9)
C36 0.0320(11) 0.0218(12) 0.0181(9) 0.0007(8) 0.0132(8) -0.0003(9)
C37 0.0339(11) 0.0241(12) 0.0244(10) -0.0034(9) 0.0107(9) -0.0020(10)
C38 0.0314(11) 0.0197(11) 0.0203(9) -0.0011(8) 0.0132(8) -0.0004(9)
C39 0.0284(10) 0.0188(12) 0.0224(10) -0.0004(8) 0.0147(8) -0.0008(9)
C40 0.0382(12) 0.0215(12) 0.0198(9) 0.0003(8) 0.0154(9) 0.0012(9)
C41 0.0339(11) 0.0181(11) 0.0247(10) -0.0008(8) 0.0133(9) 0.0005(9)
C42 0.0282(11) 0.0222(12) 0.0239(9) -0.0022(8) 0.0109(8) -0.0035(9)
C43 0.0307(11) 0.0215(12) 0.0197(9) 0.0009(8) 0.0112(8) -0.0022(9)
C44 0.0369(12) 0.0300(13) 0.0265(10) 0.0033(9) 0.0180(9) 0.0028(10)
C45 0.0372(12) 0.0277(13) 0.0262(10) -0.0052(9) 0.0138(9) -0.0008(10)
C46 0.0425(13) 0.0280(13) 0.0227(10) -0.0046(9) 0.0175(9) -0.0009(10)

loop_
_atom_type_symbol
_atom_type_description
_atom_type_scat_dispersion_real
_atom_type_scat_dispersion_imag
_atom_type_scat_source
C C 0.0181 0.0091 'International Tables Vol C Tables 4.2.6.8 and 6.1.1.4'
H H 0.0000 0.0000 'International Tables Vol C Tables 4.2.6.8 and 6.1.1.4'
N N 0.0311 0.0180 'International Tables Vol C Tables 4.2.6.8 and 6.1.1.4'
O O 0.0492 0.0322 'International Tables Vol C Tables 4.2.6.8 and 6.1.1.4'

loop_
_geom_angle_atom_site_label_1
_geom_angle_atom_site_label_2
_geom_angle_atom_site_label_3
_geom_angle
_geom_angle_site_symmetry_1
_geom_angle_site_symmetry_3
_geom_angle_publ_flag
C20 O2 C23 116.52(14) . . ?
C21 O1 C24 118.46(14) . . ?
C22 O3 C29 117.28(14) . . ?
C21 N2 C20 112.17(16) . . ?
C22 N1 C20 111.93(16) . . ?
C21 N3 C22 111.42(16) . . ?
N1 C20 N2 127.51(17) . . ?
N1 C20 O2 114.41(16) . . ?
N2 C20 O2 118.07(16) . . ?
N2 C21 N3 128.36(17) . . ?
N2 C21 O1 117.96(16) . . ?
N3 C21 O1 113.60(16) . . ?
N1 C22 N3 128.43(17) . . ?
N1 C22 O3 118.36(16) . . ?
N3 C22 O3 113.14(16) . . ?
C27 C23 O2 119.27(18) . . ?
C27 C23 C36 126.07(18) . . ?
O2 C23 C36 114.53(14) . . ?
C26 C24 O1 117.03(17) . . ?
C26 C24 C33 125.06(17) . . ?
O1 C24 C33 117.60(17) . . ?
C29 C25 C32 121.04(16) . . ?
C29 C25 H1 119.5 . . ?
C32 C25 H1 119.5 . . ?
C24 C26 C31 120.48(18) . . ?
C24 C26 H2 119.8 . . ?
C31 C26 H2 119.8 . . ?
C23 C27 C28 119.30(19) . . ?
C23 C27 H3 120.4 . . ?
C28 C27 H3 120.4 . . ?
O5 C28 C27 121.07(19) . . ?
O5 C28 C42 121.53(19) . . ?
C27 C28 C42 117.38(16) . . ?
C25 C29 O3 118.60(16) . . ?
C25 C29 C39 125.99(17) . . ?
O3 C29 C39 115.08(17) . . ?
C43 C30 C44 109.04(17) . . ?
C43 C30 C40 110.79(16) . . ?
C44 C30 C40 109.53(14) . . ?
C43 C30 C33 109.20(14) . . ?
C44 C30 C33 108.41(16) . . ?
C40 C30 C33 109.82(16) . . ?
O4 C31 C26 121.35(18) . . ?
O4 C31 C43 121.20(18) . . ?
C26 C31 C43 117.42(17) . . ?
O6 C32 C25 121.60(16) . . ?
O6 C32 C35 122.66(17) . . ?
C25 C32 C35 115.73(17) . . ?
C24 C33 C30 111.11(16) . . ?
C24 C33 H4 109.4 . . ?
C30 C33 H4 109.4 . . ?
C24 C33 H5 109.4 . . ?
C30 C33 H5 109.4 . . ?
H4 C33 H5 108.0 . . ?
C41 C34 C36 109.66(16) . . ?
C41 C34 C45 109.25(17) . . ?
C36 C34 C45 109.95(14) . . ?
C41 C34 C42 109.93(14) . . ?
C36 C34 C42 108.91(16) . . ?
C45 C34 C42 109.14(16) . . ?
C32 C35 C38 113.05(15) . . ?
C32 C35 H6 109.0 . . ?
C38 C35 H6 109.0 . . ?
C32 C35 H7 109.0 . . ?
C38 C35 H7 109.0 . . ?
H6 C35 H7 107.8 . . ?
C23 C36 C34 112.99(14) . . ?
C23 C36 H8 109.0 . . ?
C34 C36 H8 109.0 . . ?
C23 C36 H9 109.0 . . ?
C34 C36 H9 109.0 . . ?
H8 C36 H9 107.8 . . ?
C38 C37 H16 109.5 . . ?
C38 C37 H17 109.5 . . ?
H16 C37 H17 109.5 . . ?
C38 C37 H18 109.5 . . ?
H16 C37 H18 109.5 . . ?
H17 C37 H18 109.5 . . ?
C37 C38 C46 109.64(16) . . ?
C37 C38 C35 109.55(17) . . ?
C46 C38 C35 109.74(15) . . ?
C37 C38 C39 110.18(15) . . ?
C46 C38 C39 108.47(16) . . ?
C35 C38 C39 109.24(15) . . ?
C29 C39 C38 111.01(16) . . ?
C29 C39 H10 109.4 . . ?
C38 C39 H10 109.4 . . ?
C29 C39 H11 109.4 . . ?
C38 C39 H11 109.4 . . ?
H10 C39 H11 108.0 . . ?
C30 C40 H19 109.5 . . ?
C30 C40 H20 109.5 . . ?
H19 C40 H20 109.5 . . ?
C30 C40 H21 109.5 . . ?
H19 C40 H21 109.5 . . ?
H20 C40 H21 109.5 . . ?
C34 C41 H22 109.5 . . ?
C34 C41 H23 109.5 . . ?
H22 C41 H23 109.5 . . ?
C34 C41 H24 109.5 . . ?
H22 C41 H24 109.5 . . ?
H23 C41 H24 109.5 . . ?
C28 C42 C34 112.91(16) . . ?
C28 C42 H12 109.0 . . ?
C34 C42 H12 109.0 . . ?
C28 C42 H13 109.0 . . ?
C34 C42 H13 109.0 . . ?
H12 C42 H13 107.8 . . ?
C31 C43 C30 115.19(16) . . ?
C31 C43 H14 108.5 . . ?
C30 C43 H14 108.5 . . ?
C31 C43 H15 108.5 . . ?
C30 C43 H15 108.5 . . ?
H14 C43 H15 107.5 . . ?
C30 C44 H25 109.5 . . ?
C30 C44 H26 109.5 . . ?
H25 C44 H26 109.5 . . ?
C30 C44 H27 109.5 . . ?
H25 C44 H27 109.5 . . ?
H26 C44 H27 109.5 . . ?
C34 C45 H28 109.5 . . ?
C34 C45 H29 109.5 . . ?
H28 C45 H29 109.5 . . ?
C34 C45 H30 109.5 . . ?
H28 C45 H30 109.5 . . ?
H29 C45 H30 109.5 . . ?
C38 C46 H31 109.5 . . ?
C38 C46 H32 109.5 . . ?
H31 C46 H32 109.5 . . ?
C38 C46 H33 109.5 . . ?
H31 C46 H33 109.5 . . ?
H32 C46 H33 109.5 . . ?

loop_
_geom_bond_atom_site_label_1
_geom_bond_atom_site_label_2
_geom_bond_distance
_geom_bond_site_symmetry_2
_geom_bond_publ_flag
O2 C20 1.342(2) . ?
O2 C23 1.412(2) . ?
O1 C21 1.357(2) . ?
O1 C24 1.410(2) . ?
O3 C22 1.351(2) . ?
O3 C29 1.416(2) . ?
O6 C32 1.215(2) . ?
O5 C28 1.228(2) . ?
O4 C31 1.223(2) . ?
N2 C21 1.322(2) . ?
N2 C20 1.332(2) . ?
N1 C22 1.322(2) . ?
N1 C20 1.328(2) . ?
N3 C21 1.323(2) . ?
N3 C22 1.333(2) . ?
C23 C27 1.332(2) . ?
C23 C36 1.487(3) . ?
C24 C26 1.327(3) . ?
C24 C33 1.499(3) . ?
C25 C29 1.309(3) . ?
C25 C32 1.476(3) . ?
C25 H1 0.9500 . ?
C26 C31 1.465(3) . ?
C26 H2 0.9500 . ?
C27 C28 1.463(3) . ?
C27 H3 0.9500 . ?
C28 C42 1.513(3) . ?
C29 C39 1.502(2) . ?
C30 C43 1.527(3) . ?
C30 C44 1.532(3) . ?
C30 C40 1.535(3) . ?
C30 C33 1.546(2) . ?
C31 C43 1.516(3) . ?
C32 C35 1.514(2) . ?
C33 H4 0.9900 . ?
C33 H5 0.9900 . ?
C34 C41 1.524(3) . ?
C34 C36 1.537(3) . ?
C34 C45 1.540(3) . ?
C34 C42 1.542(3) . ?
C35 C38 1.540(3) . ?
C35 H6 0.9900 . ?
C35 H7 0.9900 . ?
C36 H8 0.9900 . ?
C36 H9 0.9900 . ?
C37 C38 1.531(3) . ?
C37 H16 0.9800 . ?
C37 H17 0.9800 . ?
C37 H18 0.9800 . ?
C38 C46 1.539(2) . ?
C38 C39 1.542(3) . ?
C39 H10 0.9900 . ?
C39 H11 0.9900 . ?
C40 H19 0.9800 . ?
C40 H20 0.9800 . ?
C40 H21 0.9800 . ?
C41 H22 0.9800 . ?
C41 H23 0.9800 . ?
C41 H24 0.9800 . ?
C42 H12 0.9900 . ?
C42 H13 0.9900 . ?
C43 H14 0.9900 . ?
C43 H15 0.9900 . ?
C44 H25 0.9800 . ?
C44 H26 0.9800 . ?
C44 H27 0.9800 . ?
C45 H28 0.9800 . ?
C45 H29 0.9800 . ?
C45 H30 0.9800 . ?
C46 H31 0.9800 . ?
C46 H32 0.9800 . ?
C46 H33 0.9800 . ?

loop_
_geom_hbond_atom_site_label_D
_geom_hbond_atom_site_label_H
_geom_hbond_atom_site_label_A
_geom_hbond_distance_DH
_geom_hbond_distance_HA
_geom_hbond_distance_DA
_geom_hbond_angle_DHA
_geom_hbond_site_symmetry_A
C27 H3 O5 0.95 2.50 3.381(2) 154.0 2_655
C33 H5 O4 0.99 2.54 3.365(2) 140.8 1_565
C35 H6 N3 0.99 2.61 3.448(2) 141.8 2_755
C39 H10 O6 0.99 2.53 3.477(3) 159.5 1_545
C43 H15 O5 0.99 2.66 3.556(2) 151.0 2_645

loop_
_geom_torsion_atom_site_label_1
_geom_torsion_atom_site_label_2
_geom_torsion_atom_site_label_3
_geom_torsion_atom_site_label_4
_geom_torsion
_geom_torsion_site_symmetry_1
_geom_torsion_site_symmetry_2
_geom_torsion_site_symmetry_3
_geom_torsion_site_symmetry_4
_geom_torsion_publ_flag
C22 N1 C20 N2 2.2(2) . . . . ?
C22 N1 C20 O2 -178.98(15) . . . . ?
C21 N2 C20 N1 1.2(3) . . . . ?
C21 N2 C20 O2 -177.57(15) . . . . ?
C23 O2 C20 N1 178.90(15) . . . . ?
C23 O2 C20 N2 -2.2(2) . . . . ?
C20 N2 C21 N3 -3.9(3) . . . . ?
C20 N2 C21 O1 179.45(15) . . . . ?
C22 N3 C21 N2 2.6(3) . . . . ?
C22 N3 C21 O1 179.36(14) . . . . ?
C24 O1 C21 N2 -12.6(2) . . . . ?
C24 O1 C21 N3 170.29(15) . . . . ?
C20 N1 C22 N3 -3.9(3) . . . . ?
C20 N1 C22 O3 179.17(15) . . . . ?
C21 N3 C22 N1 1.8(3) . . . . ?
C21 N3 C22 O3 178.86(14) . . . . ?
C29 O3 C22 N1 -14.0(2) . . . . ?
C29 O3 C22 N3 168.64(14) . . . . ?
C20 O2 C23 C27 92.1(2) . . . . ?
C20 O2 C23 C36 -91.79(18) . . . . ?
C21 O1 C24 C26 127.90(18) . . . . ?
C21 O1 C24 C33 -58.2(2) . . . . ?
O1 C24 C26 C31 176.04(14) . . . . ?
C33 C24 C26 C31 2.6(3) . . . . ?
O2 C23 C27 C28 177.77(15) . . . . ?
C36 C23 C27 C28 2.2(3) . . . . ?
C23 C27 C28 O5 170.39(18) . . . . ?
C23 C27 C28 C42 -11.0(3) . . . . ?
C32 C25 C29 O3 175.95(16) . . . . ?
C32 C25 C29 C39 2.9(3) . . . . ?
C22 O3 C29 C25 115.07(19) . . . . ?
C22 O3 C29 C39 -71.1(2) . . . . ?
C24 C26 C31 O4 173.69(18) . . . . ?
C24 C26 C31 C43 -4.2(3) . . . . ?
C29 C25 C32 O6 171.29(19) . . . . ?
C29 C25 C32 C35 -9.6(3) . . . . ?
C26 C24 C33 C30 25.5(3) . . . . ?
O1 C24 C33 C30 -147.91(15) . . . . ?
C43 C30 C33 C24 -49.2(2) . . . . ?
C44 C30 C33 C24 -167.86(16) . . . . ?
C40 C30 C33 C24 72.50(19) . . . . ?
O6 C32 C35 C38 -144.29(19) . . . . ?
C25 C32 C35 C38 36.7(2) . . . . ?
C27 C23 C36 C34 -20.3(3) . . . . ?
O2 C23 C36 C34 163.88(15) . . . . ?
C41 C34 C36 C23 -76.1(2) . . . . ?
C45 C34 C36 C23 163.77(16) . . . . ?
C42 C34 C36 C23 44.2(2) . . . . ?
C32 C35 C38 C37 65.5(2) . . . . ?
C32 C35 C38 C46 -174.10(17) . . . . ?
C32 C35 C38 C39 -55.3(2) . . . . ?
C25 C29 C39 C38 -22.7(3) . . . . ?
O3 C29 C39 C38 164.02(15) . . . . ?
C37 C38 C39 C29 -73.6(2) . . . . ?
C46 C38 C39 C29 166.39(16) . . . . ?
C35 C38 C39 C29 46.8(2) . . . . ?
O5 C28 C42 C34 -143.59(19) . . . . ?
C27 C28 C42 C34 37.8(2) . . . . ?
C41 C34 C42 C28 66.7(2) . . . . ?
C36 C34 C42 C28 -53.5(2) . . . . ?
C45 C34 C42 C28 -173.55(16) . . . . ?
O4 C31 C43 C30 158.75(17) . . . . ?
C26 C31 C43 C30 -23.3(2) . . . . ?
C44 C30 C43 C31 167.74(15) . . . . ?
C40 C30 C43 C31 -71.64(19) . . . . ?
C33 C30 C43 C31 49.5(2) . . . . ?
